data_4109752
loop_
_publ_author_name
'Joshua N. Payette'
'Hisashi Yamamoto'

_publ_section_title
;
 Regioselective and Asymmetric Diels-Alder Reaction of 1- and
 2-Substituted Cyclopentadienes Catalyzed by a Br\/onsted Acid Activated
 Chiral Oxazaborolidine
;
_journal_name_full 'Journal of the American Chemical Society'
_journal_page_first 9536
_journal_page_last 9537
_journal_paper_doi 10.1021/ja0735958
_journal_volume 129
_journal_year 2007
_chemical_formula_sum 'C20 H19 Br O2'
_chemical_formula_weight 371.26
_chemical_name_systematic
; 
 ? 
;
_space_group_IT_number 19
_symmetry_cell_setting orthorhombic
_symmetry_space_group_name_Hall 'P 2ac 2ab'
_symmetry_space_group_name_H-M 'P 21 21 21'
_atom_sites_solution_hydrogens geom
_atom_sites_solution_primary direct
_atom_sites_solution_secondary difmap
_audit_creation_method SHELXL-97
_cell_angle_alpha 90.00
_cell_angle_beta 90.00
_cell_angle_gamma 90.00
_cell_formula_units_Z 4
_cell_length_a 6.446(2)
_cell_length_b 9.071(3)
_cell_length_c 29.058(9)
_cell_measurement_temperature 100(2)
_cell_volume 1699.1(9)
_computing_structure_refinement 'SHELXL-97 (Sheldrick, 1997)'
_computing_structure_solution 'SHELXS-97 (Sheldrick, 1990)'
_diffrn_ambient_temperature 100(2)
_diffrn_measured_fraction_theta_full 0.985
_diffrn_measured_fraction_theta_max 0.985
_diffrn_radiation_monochromator graphite
_diffrn_radiation_source 'fine-focus sealed tube'
_diffrn_radiation_type MoK\a
_diffrn_radiation_wavelength 0.71073
_diffrn_reflns_av_R_equivalents 0.0901
_diffrn_reflns_av_sigmaI/netI 0.0730
_diffrn_reflns_limit_h_max 8
_diffrn_reflns_limit_h_min -8
_diffrn_reflns_limit_k_max 11
_diffrn_reflns_limit_k_min -11
_diffrn_reflns_limit_l_max 37
_diffrn_reflns_limit_l_min -37
_diffrn_reflns_number 19848
_diffrn_reflns_theta_full 28.29
_diffrn_reflns_theta_max 28.29
_diffrn_reflns_theta_min 2.35
_exptl_absorpt_coefficient_mu 2.426
_exptl_absorpt_correction_T_max 0.8296
_exptl_absorpt_correction_T_min 0.5106
_exptl_crystal_density_diffrn 1.451
_exptl_crystal_F_000 760
_exptl_crystal_size_max 0.32
_exptl_crystal_size_mid 0.08
_exptl_crystal_size_min 0.08
_refine_diff_density_max 0.532
_refine_diff_density_min -0.647
_refine_diff_density_rms 0.068
_refine_ls_abs_structure_details 'Flack H D (1983), Acta Cryst. A39, 876-881'
_refine_ls_abs_structure_Flack -0.004(10)
_refine_ls_extinction_method none
_refine_ls_goodness_of_fit_ref 0.921
_refine_ls_hydrogen_treatment mixed
_refine_ls_matrix_type full
_refine_ls_number_parameters 210
_refine_ls_number_reflns 4096
_refine_ls_number_restraints 0
_refine_ls_restrained_S_all 0.921
_refine_ls_R_factor_all 0.0641
_refine_ls_R_factor_gt 0.0444
_refine_ls_shift/su_max 0.000
_refine_ls_shift/su_mean 0.000
_refine_ls_structure_factor_coef Fsqd
_refine_ls_weighting_details 'calc w=1/[\s^2^(Fo^2^)+(0.0378P)^2^+0.0000P] where P=(Fo^2^+2Fc^2^)/3'
_refine_ls_weighting_scheme calc
_refine_ls_wR_factor_gt 0.0779
_refine_ls_wR_factor_ref 0.0840
_reflns_number_gt 2997
_reflns_number_total 4096
_reflns_threshold_expression >2sigma(I)
_cod_data_source_file ja0735958si20070523_111408.cif
_cod_data_source_block josh05
_cod_database_code 4109752

loop_
_symmetry_equiv_pos_as_xyz
'x, y, z'
'-x+1/2, -y, z+1/2'
'-x, y+1/2, -z+1/2'
'x+1/2, -y+1/2, -z'

loop_
_atom_site_label
_atom_site_type_symbol
_atom_site_fract_x
_atom_site_fract_y
_atom_site_fract_z
_atom_site_U_iso_or_equiv
_atom_site_adp_type
_atom_site_occupancy
_atom_site_symmetry_multiplicity
_atom_site_calc_flag
_atom_site_refinement_flags
Br1 Br 0.93566(6) 1.25196(4) -0.077110(10) 0.04303(12) Uani 1 1 d .
C1 C 0.8930(5) 1.1031(3) -0.03199(10) 0.0280(8) Uani 1 1 d .
C2 C 0.7075(6) 1.0284(4) -0.02961(10) 0.0318(8) Uani 1 1 d .
H2 H 0.5984 1.0506 -0.0505 0.038 Uiso 1 1 calc R
C3 C 0.6819(5) 0.9201(4) 0.00365(10) 0.0284(7) Uani 1 1 d .
H3 H 0.5539 0.8685 0.0054 0.034 Uiso 1 1 calc R
C4 C 0.8395(5) 0.8857(3) 0.03436(10) 0.0230(7) Uani 1 1 d .
C5 C 1.0252(5) 0.9637(4) 0.03065(10) 0.0283(7) Uani 1 1 d .
H5 H 1.1354 0.9416 0.0512 0.034 Uiso 1 1 calc R
C6 C 1.0533(6) 1.0716(4) -0.00194(10) 0.0312(7) Uani 1 1 d .
H6 H 1.1809 1.1236 -0.0038 0.037 Uiso 1 1 calc R
C7 C 0.8147(5) 0.7665(3) 0.07006(9) 0.0243(6) Uani 1 1 d .
H7A H 0.9529 0.7239 0.0767 0.029 Uiso 1 1 calc R
H7B H 0.7274 0.6870 0.0570 0.029 Uiso 1 1 calc R
C8 C 0.7183(4) 0.8181(3) 0.11498(10) 0.0204(6) Uani 1 1 d .
C9 C 0.4845(4) 0.8570(4) 0.11451(10) 0.0253(7) Uani 1 1 d .
H9A H 0.4509 0.9374 0.0927 0.030 Uiso 1 1 calc R
H9B H 0.3952 0.7703 0.1085 0.030 Uiso 1 1 calc R
C10 C 0.4777(5) 0.9072(4) 0.16497(10) 0.0273(7) Uani 1 1 d .
H10 H 0.3431 0.9497 0.1758 0.033 Uiso 1 1 calc R
C11 C 0.6628(5) 1.0106(3) 0.16576(11) 0.0279(7) Uani 1 1 d .
H11 H 0.6753 1.0975 0.1838 0.034 Uiso 1 1 calc R
C12 C 0.8046(5) 0.9584(3) 0.13672(10) 0.0251(7) Uani 1 1 d .
H12 H 0.9364 1.0009 0.1306 0.030 Uiso 1 1 calc R
C13 C 0.5473(4) 0.7601(4) 0.18854(9) 0.0223(6) Uani 1 1 d .
H13 H 0.4276 0.6902 0.1870 0.027 Uiso 1 1 calc R
C14 C 0.7204(4) 0.6997(3) 0.15568(10) 0.0190(6) Uani 1 1 d .
C15 C 0.6650(5) 0.5432(3) 0.13926(10) 0.0253(7) Uani 1 1 d .
H15A H 0.7750 0.5062 0.1191 0.038 Uiso 1 1 calc R
H15B H 0.5336 0.5459 0.1223 0.038 Uiso 1 1 calc R
H15C H 0.6510 0.4779 0.1660 0.038 Uiso 1 1 calc R
C16 C 0.9343(5) 0.6928(3) 0.17745(10) 0.0228(6) Uani 1 1 d .
C17 C 0.9640(5) 0.7290(4) 0.22611(10) 0.0285(7) Uani 1 1 d .
H17 H 1.1015 0.7245 0.2378 0.034 Uiso 1 1 calc R
C18 C 0.8137(5) 0.7679(4) 0.25549(9) 0.0260(7) Uani 1 1 d .
C19 C 0.8509(5) 0.7985(4) 0.30538(10) 0.0362(8) Uani 1 1 d .
H19A H 0.9989 0.7876 0.3122 0.054 Uiso 1 1 calc R
H19B H 0.7711 0.7287 0.3241 0.054 Uiso 1 1 calc R
H19C H 0.8068 0.8994 0.3126 0.054 Uiso 1 1 calc R
C20 C 0.5973(5) 0.7835(3) 0.23848(10) 0.0256(7) Uani 1 1 d .
O1 O 1.0820(3) 0.6533(2) 0.15423(7) 0.0288(5) Uani 1 1 d .
O2 O 0.4599(4) 0.8159(3) 0.26538(7) 0.0372(6) Uani 1 1 d .

loop_
_atom_site_aniso_label
_atom_site_aniso_U_11
_atom_site_aniso_U_22
_atom_site_aniso_U_33
_atom_site_aniso_U_23
_atom_site_aniso_U_13
_atom_site_aniso_U_12
Br1 0.0813(3) 0.01987(14) 0.02787(16) 0.00451(19) 0.01137(17) 0.0047(2)
C1 0.046(2) 0.0172(15) 0.0208(15) -0.0009(13) 0.0042(15) -0.0018(15)
C2 0.042(2) 0.0308(19) 0.0227(17) 0.0015(15) -0.0056(15) 0.0012(17)
C3 0.0319(18) 0.0244(18) 0.0287(17) -0.0022(14) -0.0033(15) -0.0031(16)
C4 0.0287(17) 0.0191(15) 0.0212(15) -0.0014(13) 0.0028(13) 0.0013(13)
C5 0.0296(18) 0.0299(17) 0.0253(16) -0.0002(14) -0.0013(14) -0.0006(15)
C6 0.0382(19) 0.0251(17) 0.0304(17) -0.0006(14) 0.0033(17) -0.0084(17)
C7 0.0307(15) 0.0191(16) 0.0232(14) -0.0018(14) -0.0001(12) -0.0006(15)
C8 0.0218(15) 0.0189(15) 0.0206(15) 0.0004(12) 0.0002(12) 0.0006(12)
C9 0.0228(17) 0.0268(17) 0.0263(16) 0.0039(14) -0.0032(13) -0.0015(13)
C10 0.0254(18) 0.0264(17) 0.0301(17) 0.0039(14) 0.0033(14) 0.0055(13)
C11 0.0362(19) 0.0184(16) 0.0292(17) 0.0004(13) 0.0032(15) 0.0018(15)
C12 0.0303(18) 0.0188(15) 0.0262(16) 0.0036(13) 0.0006(15) -0.0025(15)
C13 0.0177(13) 0.0222(14) 0.0270(13) 0.0002(15) 0.0002(12) -0.0013(16)
C14 0.0164(15) 0.0173(14) 0.0231(15) 0.0013(12) -0.0016(12) -0.0015(11)
C15 0.0309(17) 0.0198(15) 0.0252(16) 0.0038(13) -0.0009(14) -0.0022(14)
C16 0.0215(16) 0.0191(13) 0.0279(15) 0.0052(12) 0.0038(13) -0.0014(13)
C17 0.0186(14) 0.0323(19) 0.0345(16) 0.0025(15) -0.0044(13) 0.0012(15)
C18 0.0316(16) 0.0202(17) 0.0262(14) -0.0015(14) -0.0034(13) -0.0042(15)
C19 0.0342(19) 0.041(2) 0.0335(18) -0.0049(15) -0.0045(15) -0.0028(15)
C20 0.0260(17) 0.0196(18) 0.0314(15) -0.0013(12) 0.0027(14) -0.0017(12)
O1 0.0211(11) 0.0352(13) 0.0300(11) 0.0032(10) 0.0036(10) 0.0030(10)
O2 0.0271(12) 0.0500(15) 0.0343(13) -0.0094(11) 0.0040(11) 0.0031(11)

loop_
_atom_type_symbol
_atom_type_description
_atom_type_scat_dispersion_real
_atom_type_scat_dispersion_imag
_atom_type_scat_source
C C 0.0033 0.0016 'International Tables Vol C Tables 4.2.6.8 and 6.1.1.4'
H H 0.0000 0.0000 'International Tables Vol C Tables 4.2.6.8 and 6.1.1.4'
Br Br -0.2901 2.4595 'International Tables Vol C Tables 4.2.6.8 and 6.1.1.4'
O O 0.0106 0.0060 'International Tables Vol C Tables 4.2.6.8 and 6.1.1.4'

loop_
_geom_angle_atom_site_label_1
_geom_angle_atom_site_label_2
_geom_angle_atom_site_label_3
_geom_angle
C2 C1 C6 121.0(3)
C2 C1 Br1 120.7(2)
C6 C1 Br1 118.3(2)
C1 C2 C3 119.1(3)
C2 C3 C4 121.4(3)
C3 C4 C5 117.7(3)
C3 C4 C7 121.8(3)
C5 C4 C7 120.5(3)
C6 C5 C4 121.8(3)
C5 C6 C1 119.0(3)
C4 C7 C8 114.4(2)
C7 C8 C12 117.6(3)
C7 C8 C9 117.5(3)
C12 C8 C9 99.7(2)
C7 C8 C14 115.1(2)
C12 C8 C14 104.5(2)
C9 C8 C14 99.7(2)
C10 C9 C8 95.0(2)
C11 C10 C9 100.1(2)
C11 C10 C13 107.1(2)
C9 C10 C13 99.0(2)
C12 C11 C10 108.1(3)
C11 C12 C8 108.0(3)
C20 C13 C10 111.3(3)
C20 C13 C14 119.0(2)
C10 C13 C14 103.6(2)
C16 C14 C15 107.6(2)
C16 C14 C13 114.0(2)
C15 C14 C13 110.2(2)
C16 C14 C8 110.1(2)
C15 C14 C8 112.9(2)
C13 C14 C8 102.1(2)
O1 C16 C17 119.8(3)
O1 C16 C14 119.4(3)
C17 C16 C14 120.8(3)
C18 C17 C16 125.5(3)
C17 C18 C20 119.5(3)
C17 C18 C19 123.5(3)
C20 C18 C19 117.0(3)
O2 C20 C18 119.5(3)
O2 C20 C13 119.9(3)
C18 C20 C13 120.6(2)

loop_
_geom_bond_atom_site_label_1
_geom_bond_atom_site_label_2
_geom_bond_distance
Br1 C1 1.902(3)
C1 C2 1.376(5)
C1 C6 1.383(5)
C2 C3 1.388(4)
C3 C4 1.388(4)
C4 C5 1.395(4)
C4 C7 1.507(4)
C5 C6 1.374(4)
C7 C8 1.520(4)
C8 C12 1.526(4)
C8 C9 1.548(4)
C8 C14 1.598(4)
C9 C10 1.536(4)
C10 C11 1.518(4)
C10 C13 1.566(4)
C11 C12 1.331(4)
C13 C20 1.502(4)
C13 C14 1.567(4)
C14 C16 1.518(4)
C14 C15 1.540(4)
C16 O1 1.221(4)
C16 C17 1.464(4)
C17 C18 1.339(4)
C18 C20 1.487(4)
C18 C19 1.495(4)
C20 O2 1.217(3)

loop_
_geom_torsion_atom_site_label_1
_geom_torsion_atom_site_label_2
_geom_torsion_atom_site_label_3
_geom_torsion_atom_site_label_4
_geom_torsion
C6 C1 C2 C3 0.2(5)
Br1 C1 C2 C3 179.8(2)
C1 C2 C3 C4 -0.2(5)
C2 C3 C4 C5 -0.1(5)
C2 C3 C4 C7 -178.9(3)
C3 C4 C5 C6 0.3(5)
C7 C4 C5 C6 179.1(3)
C4 C5 C6 C1 -0.2(5)
C2 C1 C6 C5 0.0(5)
Br1 C1 C6 C5 -179.6(2)
C3 C4 C7 C8 -87.5(4)
C5 C4 C7 C8 93.7(3)
C4 C7 C8 C12 -47.7(4)
C4 C7 C8 C9 71.4(4)
C4 C7 C8 C14 -171.6(2)
C7 C8 C9 C10 -177.0(3)
C12 C8 C9 C10 -48.8(3)
C14 C8 C9 C10 57.9(3)
C8 C9 C10 C11 49.3(3)
C8 C9 C10 C13 -60.1(2)
C9 C10 C11 C12 -33.0(3)
C13 C10 C11 C12 69.7(3)
C10 C11 C12 C8 0.5(3)
C7 C8 C12 C11 160.0(3)
C9 C8 C12 C11 31.9(3)
C14 C8 C12 C11 -70.9(3)
C11 C10 C13 C20 64.9(3)
C9 C10 C13 C20 168.5(2)
C11 C10 C13 C14 -64.2(3)
C9 C10 C13 C14 39.3(3)
C20 C13 C14 C16 -8.8(4)
C10 C13 C14 C16 115.5(3)
C20 C13 C14 C15 112.3(3)
C10 C13 C14 C15 -123.4(2)
C20 C13 C14 C8 -127.5(3)
C10 C13 C14 C8 -3.3(3)
C7 C8 C14 C16 78.3(3)
C12 C8 C14 C16 -52.3(3)
C9 C8 C14 C16 -155.1(2)
C7 C8 C14 C15 -41.9(3)
C12 C8 C14 C15 -172.5(2)
C9 C8 C14 C15 84.7(3)
C7 C8 C14 C13 -160.2(2)
C12 C8 C14 C13 69.2(3)
C9 C8 C14 C13 -33.6(3)
C15 C14 C16 O1 60.5(3)
C13 C14 C16 O1 -176.9(3)
C8 C14 C16 O1 -62.9(4)
C15 C14 C16 C17 -117.8(3)
C13 C14 C16 C17 4.8(4)
C8 C14 C16 C17 118.8(3)
O1 C16 C17 C18 -177.2(3)
C14 C16 C17 C18 1.1(5)
C16 C17 C18 C20 -2.9(5)
C16 C17 C18 C19 177.7(3)
C17 C18 C20 O2 178.5(3)
C19 C18 C20 O2 -2.0(4)
C17 C18 C20 C13 -1.7(5)
C19 C18 C20 C13 177.8(3)
C10 C13 C20 O2 67.1(3)
C14 C13 C20 O2 -172.5(3)
C10 C13 C20 C18 -112.8(3)
C14 C13 C20 C18 7.6(4)
